data_7719251
loop_
_publ_author_name
'Manurkar, Nagesh'
'Ilyas, Mubashar'
'Arshad, Faiza'
'Patil, Prasanna'
'Tariq, Qamar-Un-Nisa'
'Khan, Shahzad'
'Khan, Maroof Ahmad'
'Li, Hui'

_publ_section_title
;
 Nonlinear optical functionalized Cu(II) coordination complexes with
 chiral ligands: design, structural elucidation, and theoretical
 investigation.
;
_journal_issue 36
_journal_name_full 'Dalton transactions (Cambridge, England : 2003)'
_journal_page_first 13443
_journal_page_last 13458
_journal_paper_doi 10.1039/d5dt01513h
_journal_volume 54
_journal_year 2025
_chemical_formula_moiety 'C18 H18 Cu I N O5'
_chemical_formula_sum 'C18 H18 Cu I N O5'
_chemical_formula_weight 518.77
_space_group_crystal_system monoclinic
_space_group_IT_number 9
_space_group_name_Hall 'C -2yc'
_space_group_name_H-M_alt 'C 1 c 1'
_atom_sites_solution_hydrogens mixed
_atom_sites_solution_primary iterative
_audit_creation_date 2025-01-09
_audit_creation_method
;
Olex2 1.5
(compiled 2023.08.24 svn.re1ec1418 for OlexSys, GUI svn.r6817)
;
_audit_update_record
;
2025-01-09 deposited with the CCDC.	2025-08-06 downloaded from the CCDC.
;
_cell_angle_alpha 90
_cell_angle_beta 99.858(2)
_cell_angle_gamma 90
_cell_formula_units_Z 4
_cell_length_a 10.9097(8)
_cell_length_b 27.347(2)
_cell_length_c 6.7079(5)
_cell_measurement_reflns_used 2184
_cell_measurement_temperature 296.15
_cell_measurement_theta_max 21.99
_cell_measurement_theta_min 2.93
_cell_volume 1971.7(3)
_computing_cell_refinement 'SAINT v8.34A (Bruker, 2013)'
_computing_data_reduction 'SAINT v8.34A (Bruker, 2013)'
_computing_molecular_graphics 'Olex2 1.5 (Dolomanov et al., 2009)'
_computing_publication_material 'Olex2 1.5 (Dolomanov et al., 2009)'
_computing_structure_refinement 'SHELXL 2019/3 (Sheldrick, 2015)'
_computing_structure_solution 'olex2.solve 1.5 (Bourhis et al., 2015)'
_diffrn_ambient_temperature 296.15
_diffrn_detector_area_resol_mean 8
_diffrn_measured_fraction_theta_full 0.928
_diffrn_measured_fraction_theta_max 0.895
_diffrn_measurement_device_type 'Bruker SMART APEX CCD area detector'
_diffrn_measurement_method '\w and \f scans'
_diffrn_radiation_monochromator graphite
_diffrn_radiation_type MoK\a
_diffrn_radiation_wavelength 0.71073
_diffrn_reflns_av_R_equivalents 0.0452
_diffrn_reflns_av_unetI/netI 0.0707
_diffrn_reflns_Laue_measured_fraction_full 0.928
_diffrn_reflns_Laue_measured_fraction_max 0.895
_diffrn_reflns_limit_h_max 14
_diffrn_reflns_limit_h_min -13
_diffrn_reflns_limit_k_max 28
_diffrn_reflns_limit_k_min -28
_diffrn_reflns_limit_l_max 2
_diffrn_reflns_limit_l_min -8
_diffrn_reflns_number 3881
_diffrn_reflns_point_group_measured_fraction_full 0.520
_diffrn_reflns_point_group_measured_fraction_max 0.492
_diffrn_reflns_theta_full 25.242
_diffrn_reflns_theta_max 27.504
_diffrn_reflns_theta_min 2.036
_diffrn_source 'sealed tube'
_exptl_absorpt_coefficient_mu 2.700
_exptl_absorpt_correction_T_max 0.7456
_exptl_absorpt_correction_T_min 0.6225
_exptl_absorpt_correction_type none
_exptl_absorpt_process_details
;
SADABS-2014/5 (Bruker,2014/5) was used for absorption correction.
wR2(int) was 0.0768 before and 0.0528 after correction.
The Ratio of minimum to maximum transmission is 0.8349.
The \l/2 correction factor is 0.00150.
;
_exptl_crystal_colour 'clear dark green'
_exptl_crystal_colour_lustre clear
_exptl_crystal_colour_modifier dark
_exptl_crystal_colour_primary green
_exptl_crystal_density_diffrn 1.748
_exptl_crystal_description needle
_exptl_crystal_F_000 1020
_exptl_crystal_preparation 'Slow evaporation fron EtOH and H2O'
_exptl_crystal_recrystallization_method 'Slow evaporation fron EtOH and H2O'
_exptl_crystal_size_max 0.5
_exptl_crystal_size_mid 0.1
_exptl_crystal_size_min 0.1
_refine_diff_density_max 0.454
_refine_diff_density_min -0.513
_refine_diff_density_rms 0.113
_refine_ls_abs_structure_details
;
 Flack x determined using 175 quotients [(I+)-(I-)]/[(I+)+(I-)]
 (Parsons, Flack and Wagner, Acta Cryst. B69 (2013) 249-259).
;
_refine_ls_abs_structure_Flack 0.15(4)
_refine_ls_extinction_method none
_refine_ls_goodness_of_fit_ref 0.990
_refine_ls_hydrogen_treatment constr
_refine_ls_matrix_type full
_refine_ls_number_parameters 237
_refine_ls_number_reflns 2235
_refine_ls_number_restraints 2
_refine_ls_restrained_S_all 0.990
_refine_ls_R_factor_all 0.0671
_refine_ls_R_factor_gt 0.0413
_refine_ls_shift/su_max 0.000
_refine_ls_shift/su_mean 0.000
_refine_ls_structure_factor_coef Fsqd
_refine_ls_weighting_details 'w=1/[\s^2^(Fo^2^)+(0.0307P)^2^] where P=(Fo^2^+2Fc^2^)/3'
_refine_ls_weighting_scheme calc
_refine_ls_wR_factor_gt 0.0745
_refine_ls_wR_factor_ref 0.0852
_reflns_Friedel_coverage 0.094
_reflns_Friedel_fraction_full 0.109
_reflns_Friedel_fraction_max 0.085
_reflns_number_gt 1624
_reflns_number_total 2235
_reflns_threshold_expression 'I > 2\s(I)'
_cod_data_source_file d5dt01513h2.cif
_cod_data_source_block nagesh_b
_cod_depositor_comments 'Adding full bibliography for 7719250--7719251.cif.'
_cod_database_code 7719251
_shelx_shelxl_version_number 2019/3
_shelx_space_group_comment
;
The symmetry employed for this shelxl refinement is uniquely defined
by the following loop, which should always be used as a source of
symmetry information in preference to the above space-group names.
They are only intended as comments.
;
_olex2_refinement_description
;
1. Fixed Uiso
 At 1.2 times of:
  All C(H) groups, All C(H,H) groups
 At 1.5 times of:
  All C(H,H,H) groups, All O(H) groups
2.a Rotating group:
 O005(H005)
2.b Ternary CH refined with riding coordinates:
 C00F(H00F)
2.c Secondary CH2 refined with riding coordinates:
 C00G(H00A,H00D), C00H(H00E,H00G)
2.d Aromatic/amide H refined with riding coordinates:
 C00B(H00B), C00C(H00C), C00I(H00I), C00K(H00K), C00L(H00L), C00M(H00M),
 C00N(H00N), C00O(H00O), C00P(H00P)
2.e Idealised Me refined as rotating group:
 C00Q(H00H,H00J,H00Q)
;
_olex2_date_sample_completion 2024-05-16
_olex2_date_sample_data_collection 2024-05-15
_olex2_date_sample_submission 2024-05-15
_olex2_exptl_crystal_mounting_method 'Dual Thickness MiTiGen'
_olex2_submission_special_instructions 'No special instructions were received'

loop_
_space_group_symop_operation_xyz
'x, y, z'
'x, -y, z+1/2'
'x+1/2, y+1/2, z'
'x+1/2, -y+1/2, z+1/2'

loop_
_atom_site_label
_atom_site_type_symbol
_atom_site_fract_x
_atom_site_fract_y
_atom_site_fract_z
_atom_site_U_iso_or_equiv
_atom_site_adp_type
_atom_site_occupancy
_atom_site_site_symmetry_order
_atom_site_calc_flag
_atom_site_refinement_flags_posn
_atom_site_refinement_flags_adp
_atom_site_refinement_flags_occupancy
_atom_site_disorder_assembly
_atom_site_disorder_group
I001 I 0.11587(8) 0.44075(3) 1.11143(9) 0.0538(3) Uani 1 1 d . . . . .
Cu02 Cu 0.51787(12) 0.43324(4) 0.36522(17) 0.0308(3) Uani 1 1 d . . . . .
O003 O 0.4231(8) 0.4495(2) 0.5734(14) 0.035(2) Uani 1 1 d . . . . .
C004 C 0.3451(12) 0.4212(4) 0.6424(18) 0.029(3) Uani 1 1 d . . . . .
O005 O 0.5742(6) 0.5022(2) 0.3486(11) 0.0325(18) Uani 1 1 d . . . . .
H005 H 0.642800 0.516748 0.424413 0.049 Uiso 1 1 d R U . . .
O006 O 0.5812(7) 0.4212(2) 0.1126(12) 0.039(2) Uani 1 1 d . . . . .
O007 O 0.6897(7) 0.4069(2) 0.5854(11) 0.0416(19) Uani 1 1 d . . . . .
O008 O 0.5957(8) 0.3636(2) -0.1163(11) 0.044(2) Uani 1 1 d . . . . .
N009 N 0.4416(8) 0.3692(3) 0.3135(12) 0.031(2) Uani 1 1 d . . . . .
C00A C 0.3087(10) 0.3745(3) 0.5660(17) 0.035(3) Uani 1 1 d . . . . .
C00B C 0.3557(10) 0.3516(3) 0.3979(16) 0.033(3) Uani 1 1 d . . . . .
H00B H 0.320415 0.322040 0.349181 0.040 Uiso 1 1 calc R U . . .
C00C C 0.1674(10) 0.3640(4) 0.8081(18) 0.042(3) Uani 1 1 d . . . . .
H00C H 0.112088 0.345004 0.866107 0.050 Uiso 1 1 calc R U . . .
C00D C 0.5128(10) 0.2611(3) 0.3440(16) 0.030(2) Uani 1 1 d . . . . .
C00E C 0.5577(10) 0.3784(4) 0.0342(16) 0.034(3) Uani 1 1 d . . . . .
C00F C 0.4875(10) 0.3425(3) 0.1513(15) 0.032(2) Uani 1 1 d . . . . .
H00F H 0.416623 0.328860 0.058659 0.039 Uiso 1 1 calc R U . . .
C00G C 0.8025(16) 0.4327(5) 0.642(2) 0.059(4) Uani 1 1 d . . . . .
H00A H 0.847652 0.419516 0.767259 0.071 Uiso 1 1 calc R U . . .
H00D H 0.784751 0.466876 0.663848 0.071 Uiso 1 1 calc R U . . .
C00H C 0.5763(11) 0.3004(3) 0.2371(16) 0.044(3) Uani 1 1 d . . . . .
H00E H 0.610146 0.285518 0.127100 0.053 Uiso 1 1 calc R U . . .
H00G H 0.645172 0.313939 0.331787 0.053 Uiso 1 1 calc R U . . .
C00I C 0.2191(11) 0.3475(4) 0.6513(18) 0.045(3) Uani 1 1 d . . . . .
H00I H 0.194860 0.317020 0.596706 0.054 Uiso 1 1 calc R U . . .
C00J C 0.2013(11) 0.4109(4) 0.8783(18) 0.042(3) Uani 1 1 d . . . . .
C00K C 0.2896(12) 0.4385(4) 0.7992(19) 0.037(3) Uani 1 1 d . . . . .
H00K H 0.311518 0.469232 0.853146 0.044 Uiso 1 1 calc R U . . .
C00L C 0.5445(13) 0.2553(4) 0.553(2) 0.057(4) Uani 1 1 d . . . . .
H00L H 0.605003 0.275168 0.626928 0.068 Uiso 1 1 calc R U . . .
C00M C 0.4228(11) 0.2316(3) 0.234(2) 0.048(3) Uani 1 1 d . . . . .
H00M H 0.402406 0.235342 0.093982 0.057 Uiso 1 1 calc R U . . .
C00N C 0.3637(12) 0.1969(4) 0.330(2) 0.061(4) Uani 1 1 d . . . . .
H00N H 0.302584 0.177287 0.256414 0.073 Uiso 1 1 calc R U . . .
C00O C 0.4862(16) 0.2204(5) 0.648(2) 0.073(5) Uani 1 1 d . . . . .
H00O H 0.507585 0.216281 0.787006 0.087 Uiso 1 1 calc R U . . .
C00P C 0.3954(14) 0.1912(5) 0.538(3) 0.071(5) Uani 1 1 d . . . . .
H00P H 0.355526 0.167608 0.603600 0.085 Uiso 1 1 calc R U . . .
C00Q C 0.8792(16) 0.4289(6) 0.483(2) 0.096(6) Uani 1 1 d . . . . .
H00H H 0.827897 0.433201 0.353289 0.144 Uiso 1 1 calc R U . . .
H00J H 0.917687 0.397211 0.489600 0.144 Uiso 1 1 calc R U . . .
H00Q H 0.942411 0.453682 0.503396 0.144 Uiso 1 1 calc R U . . .

loop_
_atom_site_aniso_label
_atom_site_aniso_U_11
_atom_site_aniso_U_22
_atom_site_aniso_U_33
_atom_site_aniso_U_23
_atom_site_aniso_U_13
_atom_site_aniso_U_12
I001 0.0498(5) 0.0669(5) 0.0508(5) -0.0088(5) 0.0263(4) 0.0003(5)
Cu02 0.0390(9) 0.0238(7) 0.0324(8) -0.0001(6) 0.0139(7) -0.0035(6)
O003 0.034(5) 0.027(4) 0.046(5) -0.010(3) 0.018(4) -0.009(3)
C004 0.039(8) 0.024(6) 0.025(6) 0.001(5) 0.010(5) 0.008(5)
O005 0.041(5) 0.017(3) 0.043(5) 0.000(3) 0.017(4) -0.008(3)
O006 0.063(7) 0.023(4) 0.034(4) 0.001(3) 0.019(4) -0.003(3)
O007 0.043(5) 0.044(4) 0.041(5) 0.009(3) 0.015(4) -0.002(4)
O008 0.064(6) 0.034(4) 0.040(5) -0.003(3) 0.022(4) 0.002(4)
N009 0.034(5) 0.031(5) 0.030(5) 0.003(4) 0.009(4) 0.004(4)
C00A 0.032(7) 0.028(6) 0.047(7) 0.005(5) 0.017(5) 0.005(5)
C00B 0.030(6) 0.025(6) 0.049(7) -0.004(5) 0.019(5) 0.001(4)
C00C 0.027(7) 0.040(7) 0.062(9) -0.004(6) 0.019(6) -0.007(5)
C00D 0.027(6) 0.029(6) 0.036(7) -0.004(5) 0.011(5) -0.002(5)
C00E 0.042(7) 0.031(6) 0.031(6) 0.009(5) 0.009(5) 0.015(5)
C00F 0.037(7) 0.036(6) 0.025(6) -0.006(4) 0.010(5) -0.003(5)
C00G 0.074(12) 0.060(8) 0.046(8) 0.008(7) 0.019(8) -0.014(8)
C00H 0.060(9) 0.024(7) 0.056(8) 0.002(5) 0.031(7) 0.001(6)
C00I 0.041(8) 0.041(7) 0.061(8) -0.023(6) 0.025(6) -0.007(5)
C00J 0.033(7) 0.056(8) 0.039(7) 0.004(6) 0.016(6) 0.011(6)
C00K 0.032(7) 0.039(7) 0.040(8) -0.005(5) 0.013(5) -0.003(5)
C00L 0.069(10) 0.042(7) 0.063(10) -0.001(6) 0.020(8) -0.001(6)
C00M 0.047(8) 0.026(6) 0.075(10) -0.004(6) 0.022(7) -0.004(5)
C00N 0.042(8) 0.037(8) 0.105(13) 0.002(7) 0.014(8) 0.000(6)
C00O 0.114(14) 0.061(9) 0.051(9) 0.024(7) 0.037(9) 0.000(9)
C00P 0.078(12) 0.038(9) 0.113(14) 0.016(8) 0.062(11) 0.010(7)
C00Q 0.066(12) 0.144(15) 0.089(15) 0.004(11) 0.045(11) -0.012(11)

loop_
_atom_type_symbol
_atom_type_description
_atom_type_scat_dispersion_real
_atom_type_scat_dispersion_imag
_atom_type_scat_source
C C 0.0033 0.0016 'International Tables Vol C Tables 4.2.6.8 and 6.1.1.4'
H H 0.0000 0.0000 'International Tables Vol C Tables 4.2.6.8 and 6.1.1.4'
Cu Cu 0.3201 1.2651 'International Tables Vol C Tables 4.2.6.8 and 6.1.1.4'
I I -0.4742 1.8119 'International Tables Vol C Tables 4.2.6.8 and 6.1.1.4'
N N 0.0061 0.0033 'International Tables Vol C Tables 4.2.6.8 and 6.1.1.4'
O O 0.0106 0.0060 'International Tables Vol C Tables 4.2.6.8 and 6.1.1.4'

loop_
_geom_angle_atom_site_label_1
_geom_angle_atom_site_label_2
_geom_angle_atom_site_label_3
_geom_angle
_geom_angle_site_symmetry_1
_geom_angle_site_symmetry_3
_geom_angle_publ_flag
O003 Cu02 O005 91.8(3) . . ?
O003 Cu02 O006 167.4(4) . . ?
O003 Cu02 O007 95.0(3) . . ?
O003 Cu02 N009 94.0(3) . . ?
O005 Cu02 O007 96.2(3) . . ?
O006 Cu02 O005 87.3(3) . . ?
O006 Cu02 O007 97.7(3) . . ?
N009 Cu02 O005 165.7(3) . . ?
N009 Cu02 O006 84.2(3) . . ?
N009 Cu02 O007 96.3(3) . . ?
C004 O003 Cu02 126.1(7) . . ?
O003 C004 C00A 125.1(10) . . ?
O003 C004 C00K 117.9(10) . . ?
C00K C004 C00A 117.0(11) . . ?
Cu02 O005 H005 127.5 . . ?
C00E O006 Cu02 115.4(6) . . ?
C00G O007 Cu02 126.3(7) . . ?
C00B N009 Cu02 126.1(7) . . ?
C00B N009 C00F 120.9(8) . . ?
C00F N009 Cu02 112.9(6) . . ?
C004 C00A C00B 123.9(10) . . ?
C004 C00A C00I 119.7(10) . . ?
C00I C00A C00B 116.4(9) . . ?
N009 C00B C00A 124.4(10) . . ?
N009 C00B H00B 117.8 . . ?
C00A C00B H00B 117.8 . . ?
C00I C00C H00C 121.7 . . ?
C00I C00C C00J 116.6(10) . . ?
C00J C00C H00C 121.7 . . ?
C00L C00D C00H 119.9(10) . . ?
C00M C00D C00H 119.9(10) . . ?
C00M C00D C00L 120.2(10) . . ?
O006 C00E C00F 116.8(9) . . ?
O008 C00E O006 124.2(10) . . ?
O008 C00E C00F 118.7(9) . . ?
N009 C00F C00E 109.0(8) . . ?
N009 C00F H00F 109.1 . . ?
N009 C00F C00H 111.4(8) . . ?
C00E C00F H00F 109.1 . . ?
C00E C00F C00H 109.2(8) . . ?
C00H C00F H00F 109.1 . . ?
O007 C00G H00A 109.6 . . ?
O007 C00G H00D 109.6 . . ?
O007 C00G C00Q 110.5(12) . . ?
H00A C00G H00D 108.1 . . ?
C00Q C00G H00A 109.6 . . ?
C00Q C00G H00D 109.6 . . ?
C00D C00H C00F 113.2(9) . . ?
C00D C00H H00E 108.9 . . ?
C00D C00H H00G 108.9 . . ?
C00F C00H H00E 108.9 . . ?
C00F C00H H00G 108.9 . . ?
H00E C00H H00G 107.8 . . ?
C00A C00I H00I 118.4 . . ?
C00C C00I C00A 123.1(10) . . ?
C00C C00I H00I 118.4 . . ?
C00C C00J I001 118.6(8) . . ?
C00C C00J C00K 121.9(11) . . ?
C00K C00J I001 119.5(9) . . ?
C004 C00K C00J 121.6(11) . . ?
C004 C00K H00K 119.2 . . ?
C00J C00K H00K 119.2 . . ?
C00D C00L H00L 120.2 . . ?
C00O C00L C00D 119.6(13) . . ?
C00O C00L H00L 120.2 . . ?
C00D C00M H00M 120.0 . . ?
C00N C00M C00D 119.9(12) . . ?
C00N C00M H00M 120.0 . . ?
C00M C00N H00N 120.1 . . ?
C00M C00N C00P 119.8(13) . . ?
C00P C00N H00N 120.1 . . ?
C00L C00O H00O 119.9 . . ?
C00L C00O C00P 120.3(14) . . ?
C00P C00O H00O 119.9 . . ?
C00N C00P H00P 119.9 . . ?
C00O C00P C00N 120.2(13) . . ?
C00O C00P H00P 119.9 . . ?
C00G C00Q H00H 109.5 . . ?
C00G C00Q H00J 109.5 . . ?
C00G C00Q H00Q 109.5 . . ?
H00H C00Q H00J 109.5 . . ?
H00H C00Q H00Q 109.5 . . ?
H00J C00Q H00Q 109.5 . . ?

loop_
_geom_bond_atom_site_label_1
_geom_bond_atom_site_label_2
_geom_bond_distance
_geom_bond_site_symmetry_2
_geom_bond_publ_flag
I001 C00J 2.116(11) . ?
Cu02 O003 1.926(9) . ?
Cu02 O005 1.991(6) . ?
Cu02 O006 1.964(7) . ?
Cu02 O007 2.295(8) . ?
Cu02 N009 1.944(8) . ?
O003 C004 1.293(14) . ?
C004 C00A 1.407(15) . ?
C004 C00K 1.384(13) . ?
O005 H005 0.9206 . ?
O006 C00E 1.292(11) . ?
O007 C00G 1.414(16) . ?
O008 C00E 1.223(11) . ?
N009 C00B 1.269(12) . ?
N009 C00F 1.468(12) . ?
C00A C00B 1.458(13) . ?
C00A C00I 1.421(14) . ?
C00B H00B 0.9300 . ?
C00C H00C 0.9300 . ?
C00C C00I 1.354(14) . ?
C00C C00J 1.396(15) . ?
C00D C00H 1.523(13) . ?
C00D C00L 1.393(15) . ?
C00D C00M 1.384(14) . ?
C00E C00F 1.538(13) . ?
C00F H00F 0.9800 . ?
C00F C00H 1.551(14) . ?
C00G H00A 0.9700 . ?
C00G H00D 0.9700 . ?
C00G C00Q 1.464(18) . ?
C00H H00E 0.9700 . ?
C00H H00G 0.9700 . ?
C00I H00I 0.9300 . ?
C00J C00K 1.397(15) . ?
C00K H00K 0.9300 . ?
C00L H00L 0.9300 . ?
C00L C00O 1.364(17) . ?
C00M H00M 0.9300 . ?
C00M C00N 1.370(15) . ?
C00N H00N 0.9300 . ?
C00N C00P 1.387(19) . ?
C00O H00O 0.9300 . ?
C00O C00P 1.384(19) . ?
C00P H00P 0.9300 . ?
C00Q H00H 0.9600 . ?
C00Q H00J 0.9600 . ?
C00Q H00Q 0.9600 . ?

loop_
_geom_torsion_atom_site_label_1
_geom_torsion_atom_site_label_2
_geom_torsion_atom_site_label_3
_geom_torsion_atom_site_label_4
_geom_torsion
_geom_torsion_site_symmetry_1
_geom_torsion_site_symmetry_2
_geom_torsion_site_symmetry_3
_geom_torsion_site_symmetry_4
_geom_torsion_publ_flag
I001 C00J C00K C004 -178.0(8) . . . . ?
Cu02 O003 C004 C00A -5.1(17) . . . . ?
Cu02 O003 C004 C00K 177.2(8) . . . . ?
Cu02 O006 C00E O008 -175.9(9) . . . . ?
Cu02 O006 C00E C00F -1.7(12) . . . . ?
Cu02 O007 C00G C00Q -78.8(13) . . . . ?
Cu02 N009 C00B C00A -7.2(16) . . . . ?
Cu02 N009 C00F C00E -14.3(10) . . . . ?
Cu02 N009 C00F C00H 106.2(8) . . . . ?
O003 C004 C00A C00B 0.5(19) . . . . ?
O003 C004 C00A C00I -178.1(11) . . . . ?
O003 C004 C00K C00J 177.9(13) . . . . ?
C004 C00A C00B N009 6.1(18) . . . . ?
C004 C00A C00I C00C -1.4(18) . . . . ?
O006 C00E C00F N009 10.6(13) . . . . ?
O006 C00E C00F C00H -111.3(10) . . . . ?
O008 C00E C00F N009 -175.0(10) . . . . ?
O008 C00E C00F C00H 63.1(13) . . . . ?
N009 C00F C00H C00D 63.5(11) . . . . ?
C00A C004 C00K C00J 0.0(16) . . . . ?
C00B N009 C00F C00E 162.0(9) . . . . ?
C00B N009 C00F C00H -77.4(12) . . . . ?
C00B C00A C00I C00C 179.9(11) . . . . ?
C00C C00J C00K C004 2.1(18) . . . . ?
C00D C00L C00O C00P -1(2) . . . . ?
C00D C00M C00N C00P -0.7(18) . . . . ?
C00E C00F C00H C00D -176.1(8) . . . . ?
C00F N009 C00B C00A 177.0(9) . . . . ?
C00H C00D C00L C00O 179.3(11) . . . . ?
C00H C00D C00M C00N -178.6(10) . . . . ?
C00I C00A C00B N009 -175.2(11) . . . . ?
C00I C00C C00J I001 176.4(9) . . . . ?
C00I C00C C00J C00K -3.7(18) . . . . ?
C00J C00C C00I C00A 3.4(18) . . . . ?
C00K C004 C00A C00B 178.2(10) . . . . ?
C00K C004 C00A C00I -0.4(15) . . . . ?
C00L C00D C00H C00F -111.6(12) . . . . ?
C00L C00D C00M C00N 0.7(17) . . . . ?
C00L C00O C00P C00N 0(2) . . . . ?
C00M C00D C00H C00F 67.7(12) . . . . ?
C00M C00D C00L C00O 0.0(18) . . . . ?
C00M C00N C00P C00O 0(2) . . . . ?
